data_7012072
loop_
_publ_author_name
'Sugawara, Ken-ichiro'
'Hikichi, Shiro'
'Akita, Munetaka'

_publ_section_title
;
 Di- and tri-valent chlorochromium complexes bearing
 hydrotris(3,5-diisopropylpyrazolyl)borato ligand (TpiPr2),
 TpiPr2CrCln(L)&#x00A0;(n&#x00A0;= 1, 2) and [TpiPr2Cr(\m-Cl)]2:
 flexible coordination behavior of the TpiPr2 ligand and reduction
 features of Cr(ii) species
;
_journal_issue 23
_journal_name_full 'Journal of the Chemical Society, Dalton Transactions'
_journal_page_first 4514
_journal_paper_doi 10.1039/b207326a
_journal_year 2002
_chemical_formula_moiety 'C40 H68 B Cl2 Cr N10 '
_chemical_formula_sum 'C40 H68 B Cl2 Cr N10'
_chemical_formula_weight 822.76
_space_group_IT_number 14
_symmetry_cell_setting monoclinic
_symmetry_Int_Tables_number 14
_symmetry_space_group_name_Hall '-P 2yn'
_symmetry_space_group_name_H-M 'P 1 21/n 1'
_audit_creation_date 'Thu Jul  4 20:36:32 2002'
_audit_creation_method 'by teXsan'
_cell_angle_alpha 90
_cell_angle_beta 96.416(3)
_cell_angle_gamma 90
_cell_formula_units_Z 4
_cell_length_a 9.8029(4)
_cell_length_b 25.021(1)
_cell_length_c 19.785(1)
_cell_measurement_reflns_used 24869
_cell_measurement_temperature 213
_cell_measurement_theta_max 27.4
_cell_measurement_theta_min 0.8
_cell_volume 4822.4(4)
_computing_cell_refinement PROCESS-AUTO
_computing_data_collection PROCESS-AUTO
_computing_data_reduction 'teXsan Ver. 1.11'
_computing_publication_material 'teXsan Ver. 1.11'
_computing_structure_refinement SHELXL97
_computing_structure_solution SIR92
_diffrn_detector_area_resol_mean 10.00
_diffrn_measurement_device_type 'Rigaku RAXIS-IV Imaging Plate'
_diffrn_measurement_method \w
_diffrn_radiation_type 'Mo K\a'
_diffrn_radiation_wavelength 0.7107
_diffrn_reflns_av_R_equivalents 0.000
_diffrn_reflns_limit_h_max 11
_diffrn_reflns_limit_h_min 0
_diffrn_reflns_limit_k_max 31
_diffrn_reflns_limit_k_min 0
_diffrn_reflns_limit_l_max 24
_diffrn_reflns_limit_l_min -25
_diffrn_reflns_number 30303
_diffrn_reflns_theta_max 27.49
_exptl_absorpt_coefficient_mu 0.385
_exptl_absorpt_correction_type none
_exptl_crystal_colour unknown
_exptl_crystal_density_diffrn 1.133
_exptl_crystal_density_method 'not measured'
_exptl_crystal_description unknown
_exptl_crystal_size_max 0.100
_exptl_crystal_size_mid 0.100
_exptl_crystal_size_min 0.100
_refine_diff_density_max 0.86
_refine_diff_density_min -0.47
_refine_ls_extinction_coef 0.0000
_refine_ls_extinction_expression Fc^*^=kFc[1+0.001xFc^2^\l^3^/sin(2\q)]^-1/4^
_refine_ls_extinction_method SHELXL
_refine_ls_goodness_of_fit_ref 0.990
_refine_ls_number_parameters 506
_refine_ls_number_reflns 4992
_refine_ls_R_factor_gt 0.0879
_refine_ls_shift/su_max -0.0060
_refine_ls_structure_factor_coef Fsqd
_refine_ls_weighting_details 'w = 1/[\s^2^(Fo^2^) + (0.1000P)^2^+0.0000P] where P=(Fo^2^+2Fc^2^)/3'
_refine_ls_weighting_scheme calc
_refine_ls_wR_factor_ref 0.2300
_reflns_number_gt 4992
_reflns_number_total 10091
_reflns_threshold_expression >2.0sigma(I)
_cod_data_source_file b207326a.txt
_cod_data_source_block compound6a
_cod_original_cell_volume 4822.6(4)
_cod_original_formula_sum 'C40 H68 B Cl2 Cr N10 '
_cod_database_code 7012072

loop_
_symmetry_equiv_pos_as_xyz
x,y,z
1/2-x,1/2+y,1/2-z
-x,-y,-z
1/2+x,1/2-y,1/2+z

loop_
_atom_site_label
_atom_site_type_symbol
_atom_site_fract_x
_atom_site_fract_y
_atom_site_fract_z
_atom_site_U_iso_or_equiv
_atom_site_adp_type
_atom_site_occupancy
_atom_site_calc_flag
_atom_site_refinement_flags
_atom_site_disorder_assembly
_atom_site_disorder_group
Cr(1) Cr 0.39860(7) 0.22418(3) 0.83892(4) 0.0187(2) Uani 1.00 d . . .
Cl(1) Cl 0.4802(1) 0.24074(6) 0.95171(7) 0.0273(3) Uani 1.00 d . . .
Cl(2) Cl 0.1739(1) 0.24541(6) 0.85159(7) 0.0271(3) Uani 1.00 d . . .
N(11) N 0.3645(4) 0.1452(2) 0.8645(2) 0.0208(10) Uani 1.00 d . . .
N(12) N 0.4181(4) 0.1060(2) 0.8285(2) 0.023(1) Uani 1.00 d . . .
N(21) N 0.3393(4) 0.2032(2) 0.7370(2) 0.024(1) Uani 1.00 d . . .
N(22) N 0.3829(4) 0.1535(2) 0.7171(2) 0.023(1) Uani 1.00 d . . .
N(31) N 0.5965(4) 0.2036(2) 0.8204(2) 0.023(1) Uani 1.00 d . . .
N(32) N 0.6126(4) 0.1566(2) 0.7865(2) 0.023(1) Uani 1.00 d . . .
N(41) N 0.4350(4) 0.3027(2) 0.8106(2) 0.0198(10) Uani 1.00 d . . .
N(42) N 0.4993(4) 0.3132(2) 0.7533(2) 0.025(1) Uani 1.00 d . . .
N(51) N 0.5983(7) 0.2474(3) 0.6448(3) 0.063(2) Uani 1.00 d . . .
N(61) N 0.7782(8) 0.0186(3) 0.9456(5) 0.109(3) Uani 1.00 d . . .
C(11) C 0.2358(5) 0.1495(2) 0.9689(3) 0.028(1) Uani 1.00 d . . .
C(12) C 0.3091(6) 0.1386(3) 1.0397(3) 0.040(2) Uani 1.00 d . . .
C(13) C 0.0845(5) 0.1328(3) 0.9657(3) 0.044(2) Uani 1.00 d . . .
C(14) C 0.3058(5) 0.1207(2) 0.9148(3) 0.026(1) Uani 1.00 d . . .
C(15) C 0.3227(5) 0.0661(2) 0.9104(3) 0.027(1) Uani 1.00 d . . .
C(16) C 0.3946(5) 0.0573(2) 0.8558(3) 0.027(1) Uani 1.00 d . . .
C(17) C 0.4402(6) 0.0058(2) 0.8284(3) 0.037(2) Uani 1.00 d . . .
C(18) C 0.4486(7) -0.0378(3) 0.8818(4) 0.048(2) Uani 1.00 d . . .
C(19) C 0.3452(8) -0.0131(3) 0.7669(4) 0.064(2) Uani 1.00 d . . .
C(21) C 0.1819(6) 0.2754(3) 0.6864(3) 0.034(1) Uani 1.00 d . . .
C(22) C 0.2172(6) 0.3083(3) 0.6265(3) 0.041(2) Uani 1.00 d . . .
C(23) C 0.0238(6) 0.2683(3) 0.6803(3) 0.046(2) Uani 1.00 d . . .
C(24) C 0.2513(5) 0.2219(2) 0.6869(3) 0.029(1) Uani 1.00 d . . .
C(25) C 0.2372(6) 0.1848(3) 0.6343(3) 0.039(2) Uani 1.00 d . . .
C(26) C 0.3202(5) 0.1424(3) 0.6549(3) 0.032(1) Uani 1.00 d . . .
C(27) C 0.3395(7) 0.0910(3) 0.6166(3) 0.042(2) Uani 1.00 d . . .
C(28) C 0.396(1) 0.1011(4) 0.5499(4) 0.106(4) Uani 1.00 d . . .
C(29) C 0.2005(7) 0.0600(3) 0.6065(5) 0.077(3) Uani 1.00 d . . .
C(31) C 0.7534(5) 0.2745(2) 0.8753(3) 0.033(1) Uani 1.00 d . . .
C(32) C 0.8320(6) 0.3127(3) 0.8370(4) 0.052(2) Uani 1.00 d . . .
C(33) C 0.8346(6) 0.2621(3) 0.9445(3) 0.046(2) Uani 1.00 d . . .
C(34) C 0.7231(5) 0.2242(2) 0.8371(3) 0.024(1) Uani 1.00 d . . .
C(35) C 0.8187(5) 0.1909(2) 0.8126(3) 0.031(1) Uani 1.00 d . . .
C(36) C 0.7492(5) 0.1487(2) 0.7819(3) 0.028(1) Uani 1.00 d . . .
C(37) C 0.8023(6) 0.1001(3) 0.7465(4) 0.045(2) Uani 1.00 d . . .
C(38) C 0.793(1) 0.1078(4) 0.6717(5) 0.105(4) Uani 1.00 d . . .
C(39) C 0.9493(8) 0.0860(4) 0.7761(5) 0.098(3) Uani 1.00 d . . .
C(41) C 0.3431(6) 0.3596(2) 0.9001(3) 0.031(1) Uani 1.00 d . . .
C(42) C 0.2109(7) 0.3919(3) 0.8839(4) 0.057(2) Uani 1.00 d . . .
C(43) C 0.4418(7) 0.3881(3) 0.9531(4) 0.059(2) Uani 1.00 d . . .
C(44) C 0.4109(5) 0.3517(2) 0.8353(3) 0.026(1) Uani 1.00 d . . .
C(45) C 0.4576(6) 0.3912(2) 0.7966(3) 0.034(1) Uani 1.00 d . . .
C(46) C 0.5130(5) 0.3664(3) 0.7433(3) 0.033(1) Uani 1.00 d . . .
C(47) C 0.5758(7) 0.3891(3) 0.6827(4) 0.049(2) Uani 1.00 d . . .
C(48) C 0.4796(7) 0.4241(3) 0.6396(4) 0.061(2) Uani 1.00 d . . .
C(49) C 0.7072(7) 0.4221(4) 0.7097(5) 0.085(3) Uani 1.00 d . . .
C(51) C 0.6428(7) 0.2316(3) 0.5995(4) 0.042(2) Uani 1.00 d . . .
C(52) C 0.6989(7) 0.2114(3) 0.5398(4) 0.051(2) Uani 1.00 d . . .
C(61) C 0.7433(7) 0.0607(3) 0.9516(4) 0.052(2) Uani 1.00 d . . .
C(62) C 0.6966(7) 0.1135(3) 0.9613(3) 0.049(2) Uani 1.00 d . . .
B(1) B 0.4885(6) 0.1211(3) 0.7643(3) 0.026(1) Uani 1.00 d . . .
H(1) H 0.530(5) 0.284(2) 0.733(3) 0.0321 Uiso 1.00 calc . . .
H(2) H 0.4975 0.0839 0.7349 0.0342 Uiso 1.00 calc . . .
H(3) H 0.2378 0.1881 0.9591 0.0334 Uiso 1.00 calc . . .
H(4) H 0.2712 0.1611 1.0723 0.0398 Uiso 1.00 calc . . .
H(5) H 0.4052 0.1462 1.0401 0.0398 Uiso 1.00 calc . . .
H(6) H 0.2971 0.1018 1.0513 0.0398 Uiso 1.00 calc . . .
H(7) H 0.0784 0.0945 0.9670 0.0443 Uiso 1.00 calc . . .
H(8) H 0.0353 0.1458 0.9243 0.0443 Uiso 1.00 calc . . .
H(9) H 0.0451 0.1476 1.0039 0.0443 Uiso 1.00 calc . . .
H(10) H 0.2885 0.0386 0.9402 0.0352 Uiso 1.00 calc . . .
H(11) H 0.5295 0.0100 0.8141 0.0460 Uiso 1.00 calc . . .
H(12) H 0.5093 -0.0268 0.9207 0.0483 Uiso 1.00 calc . . .
H(13) H 0.4830 -0.0700 0.8634 0.0483 Uiso 1.00 calc . . .
H(14) H 0.3589 -0.0443 0.8951 0.0483 Uiso 1.00 calc . . .
H(15) H 0.2539 -0.0171 0.7793 0.0641 Uiso 1.00 calc . . .
H(16) H 0.3770 -0.0468 0.7516 0.0641 Uiso 1.00 calc . . .
H(17) H 0.3448 0.0128 0.7310 0.0641 Uiso 1.00 calc . . .
H(18) H 0.2114 0.2945 0.7296 0.0422 Uiso 1.00 calc . . .
H(19) H 0.3151 0.3105 0.6273 0.0414 Uiso 1.00 calc . . .
H(20) H 0.1799 0.3436 0.6292 0.0414 Uiso 1.00 calc . . .
H(21) H 0.1790 0.2916 0.5849 0.0414 Uiso 1.00 calc . . .
H(22) H -0.0060 0.2483 0.6400 0.0462 Uiso 1.00 calc . . .
H(23) H -0.0195 0.3028 0.6777 0.0462 Uiso 1.00 calc . . .
H(24) H -0.0008 0.2495 0.7195 0.0462 Uiso 1.00 calc . . .
H(25) H 0.1792 0.1866 0.5891 0.0459 Uiso 1.00 calc . . .
H(26) H 0.4081 0.0687 0.6470 0.0585 Uiso 1.00 calc . . .
H(27) H 0.4827 0.1190 0.5582 0.1059 Uiso 1.00 calc . . .
H(28) H 0.3328 0.1231 0.5215 0.1059 Uiso 1.00 calc . . .
H(29) H 0.4078 0.0677 0.5275 0.1059 Uiso 1.00 calc . . .
H(30) H 0.1672 0.0546 0.6498 0.0767 Uiso 1.00 calc . . .
H(31) H 0.2142 0.0259 0.5859 0.0767 Uiso 1.00 calc . . .
H(32) H 0.1345 0.0803 0.5775 0.0767 Uiso 1.00 calc . . .
H(33) H 0.6677 0.2906 0.8845 0.0390 Uiso 1.00 calc . . .
H(34) H 0.8383 0.3466 0.8600 0.0525 Uiso 1.00 calc . . .
H(35) H 0.7859 0.3174 0.7919 0.0525 Uiso 1.00 calc . . .
H(36) H 0.9226 0.2990 0.8342 0.0525 Uiso 1.00 calc . . .
H(37) H 0.9226 0.2475 0.9376 0.0463 Uiso 1.00 calc . . .
H(38) H 0.7849 0.2366 0.9685 0.0463 Uiso 1.00 calc . . .
H(39) H 0.8472 0.2944 0.9707 0.0463 Uiso 1.00 calc . . .
H(40) H 0.9190 0.1957 0.8159 0.0368 Uiso 1.00 calc . . .
H(41) H 0.7432 0.0675 0.7551 0.0606 Uiso 1.00 calc . . .
H(42) H 0.7941 0.0737 0.6497 0.1051 Uiso 1.00 calc . . .
H(43) H 0.8697 0.1287 0.6607 0.1051 Uiso 1.00 calc . . .
H(44) H 0.7091 0.1261 0.6563 0.1051 Uiso 1.00 calc . . .
H(45) H 0.9748 0.0522 0.7581 0.0980 Uiso 1.00 calc . . .
H(46) H 0.9539 0.0836 0.8247 0.0980 Uiso 1.00 calc . . .
H(47) H 1.0112 0.1132 0.7640 0.0980 Uiso 1.00 calc . . .
H(48) H 0.3213 0.3236 0.9182 0.0427 Uiso 1.00 calc . . .
H(49) H 0.2330 0.4270 0.8690 0.0566 Uiso 1.00 calc . . .
H(50) H 0.1645 0.3946 0.9240 0.0566 Uiso 1.00 calc . . .
H(51) H 0.1524 0.3743 0.8486 0.0566 Uiso 1.00 calc . . .
H(52) H 0.5246 0.3675 0.9618 0.0595 Uiso 1.00 calc . . .
H(53) H 0.3999 0.3918 0.9945 0.0595 Uiso 1.00 calc . . .
H(54) H 0.4631 0.4228 0.9366 0.0595 Uiso 1.00 calc . . .
H(55) H 0.4502 0.4309 0.8039 0.0455 Uiso 1.00 calc . . .
H(56) H 0.6019 0.3604 0.6524 0.0625 Uiso 1.00 calc . . .
H(57) H 0.3946 0.4055 0.6277 0.0615 Uiso 1.00 calc . . .
H(58) H 0.5192 0.4335 0.5990 0.0615 Uiso 1.00 calc . . .
H(59) H 0.4626 0.4560 0.6644 0.0615 Uiso 1.00 calc . . .
H(60) H 0.6809 0.4521 0.7355 0.0853 Uiso 1.00 calc . . .
H(61) H 0.7519 0.4345 0.6719 0.0853 Uiso 1.00 calc . . .
H(62) H 0.7690 0.3997 0.7382 0.0853 Uiso 1.00 calc . . .
H(63) H 0.7907 0.2243 0.5392 0.0512 Uiso 1.00 calc . . .
H(64) H 0.6430 0.2236 0.4996 0.0512 Uiso 1.00 calc . . .
H(65) H 0.6989 0.1731 0.5406 0.0512 Uiso 1.00 calc . . .
H(66) H 0.5991 0.1133 0.9623 0.0489 Uiso 1.00 calc . . .
H(67) H 0.7194 0.1358 0.9247 0.0489 Uiso 1.00 calc . . .
H(68) H 0.7404 0.1272 1.0037 0.0489 Uiso 1.00 calc . . .

loop_
_atom_site_aniso_label
_atom_site_aniso_U_11
_atom_site_aniso_U_22
_atom_site_aniso_U_33
_atom_site_aniso_U_12
_atom_site_aniso_U_13
_atom_site_aniso_U_23
Cr(1) 0.0167(4) 0.0230(5) 0.0158(5) 0.0017(3) -0.0012(3) 0.0019(4)
Cl(1) 0.0262(7) 0.0358(9) 0.0188(7) 0.0004(6) -0.0025(5) -0.0009(6)
Cl(2) 0.0170(6) 0.0375(9) 0.0264(8) 0.0036(6) 0.0007(5) 0.0039(7)
N(11) 0.023(2) 0.018(2) 0.021(3) 0.004(2) -0.001(2) 0.000(2)
N(12) 0.023(2) 0.029(3) 0.016(3) -0.001(2) 0.000(2) 0.000(2)
N(21) 0.021(2) 0.030(3) 0.019(3) 0.002(2) -0.003(2) -0.001(2)
N(22) 0.028(2) 0.030(3) 0.011(2) -0.001(2) -0.004(2) -0.003(2)
N(31) 0.023(2) 0.025(3) 0.021(3) 0.003(2) -0.001(2) -0.002(2)
N(32) 0.019(2) 0.028(3) 0.022(3) 0.000(2) 0.003(2) -0.001(2)
N(41) 0.020(2) 0.025(3) 0.014(2) -0.002(2) 0.002(2) 0.002(2)
N(42) 0.030(2) 0.023(3) 0.024(3) 0.002(2) 0.009(2) -0.002(2)
N(51) 0.088(5) 0.052(4) 0.053(4) 0.005(3) 0.032(4) -0.005(3)
N(61) 0.093(5) 0.068(6) 0.175(10) 0.000(5) 0.048(6) -0.022(6)
C(11) 0.033(3) 0.030(3) 0.022(3) 0.000(3) 0.003(2) 0.009(3)
C(12) 0.043(3) 0.051(4) 0.025(4) 0.006(3) 0.000(3) 0.005(3)
C(13) 0.033(3) 0.055(5) 0.047(4) 0.006(3) 0.013(3) 0.009(4)
C(14) 0.020(3) 0.032(4) 0.026(3) -0.001(2) 0.000(2) 0.008(3)
C(15) 0.031(3) 0.028(3) 0.024(3) -0.001(3) 0.008(2) 0.008(3)
C(16) 0.024(3) 0.022(3) 0.031(4) -0.004(2) -0.008(2) 0.008(3)
C(17) 0.039(3) 0.028(4) 0.043(4) -0.005(3) 0.004(3) 0.004(3)
C(18) 0.062(4) 0.029(4) 0.052(5) 0.002(3) -0.001(4) 0.002(3)
C(19) 0.102(6) 0.036(5) 0.052(5) -0.016(4) -0.002(4) -0.007(4)
C(21) 0.039(3) 0.038(4) 0.023(3) 0.004(3) -0.002(3) -0.002(3)
C(22) 0.053(4) 0.038(4) 0.033(4) 0.003(3) 0.002(3) 0.006(3)
C(23) 0.039(3) 0.062(5) 0.036(4) 0.012(3) -0.002(3) 0.013(4)
C(24) 0.033(3) 0.031(4) 0.022(3) 0.000(3) -0.003(2) 0.001(3)
C(25) 0.044(3) 0.046(4) 0.024(4) 0.000(3) -0.012(3) 0.004(3)
C(26) 0.032(3) 0.036(4) 0.027(4) -0.001(3) -0.003(3) 0.001(3)
C(27) 0.057(4) 0.037(4) 0.031(4) 0.002(3) -0.006(3) 0.000(3)
C(28) 0.20(1) 0.071(7) 0.053(6) -0.007(7) 0.065(7) -0.011(5)
C(29) 0.071(5) 0.070(6) 0.083(7) 0.008(4) -0.023(5) -0.023(5)
C(31) 0.017(3) 0.031(4) 0.050(4) 0.002(2) 0.003(2) -0.010(3)
C(32) 0.030(3) 0.044(5) 0.082(6) -0.002(3) 0.000(3) -0.001(4)
C(33) 0.035(3) 0.051(5) 0.052(5) -0.004(3) -0.001(3) -0.020(4)
C(34) 0.019(3) 0.029(3) 0.023(3) 0.004(2) 0.003(2) -0.002(3)
C(35) 0.026(3) 0.033(4) 0.032(4) 0.001(3) 0.003(2) 0.000(3)
C(36) 0.022(3) 0.031(4) 0.032(3) 0.006(2) 0.005(2) -0.002(3)
C(37) 0.024(3) 0.064(5) 0.048(4) 0.002(3) 0.010(3) -0.021(4)
C(38) 0.133(8) 0.120(9) 0.068(7) 0.040(7) 0.033(6) -0.011(6)
C(39) 0.069(5) 0.123(9) 0.097(8) 0.051(6) -0.012(5) -0.031(7)
C(41) 0.039(3) 0.033(4) 0.022(3) 0.006(3) 0.009(3) -0.005(3)
C(42) 0.058(4) 0.062(5) 0.053(5) 0.018(4) 0.020(4) 0.007(4)
C(43) 0.073(5) 0.065(6) 0.040(5) -0.010(4) 0.003(4) -0.016(4)
C(44) 0.025(3) 0.027(3) 0.028(3) -0.001(2) 0.004(2) 0.002(3)
C(45) 0.046(4) 0.029(4) 0.031(4) 0.000(3) 0.017(3) -0.005(3)
C(46) 0.031(3) 0.035(4) 0.035(4) 0.002(3) 0.016(3) 0.002(3)
C(47) 0.061(4) 0.043(4) 0.048(4) 0.002(3) 0.030(4) 0.006(4)
C(48) 0.069(5) 0.069(6) 0.050(5) -0.007(4) 0.025(4) 0.021(4)
C(49) 0.049(4) 0.102(8) 0.106(8) -0.020(4) 0.011(5) 0.061(6)
C(51) 0.054(4) 0.035(4) 0.043(4) 0.002(3) 0.025(3) 0.003(3)
C(52) 0.061(4) 0.058(5) 0.039(4) 0.002(4) 0.025(3) -0.001(4)
C(61) 0.050(4) 0.047(5) 0.060(5) -0.008(4) 0.015(4) -0.010(4)
C(62) 0.051(4) 0.059(5) 0.034(4) -0.001(3) -0.007(3) 0.001(4)
B(1) 0.028(3) 0.030(4) 0.018(3) -0.003(3) 0.000(3) -0.003(3)

loop_
_atom_type_symbol
_atom_type_description
_atom_type_scat_dispersion_real
_atom_type_scat_dispersion_imag
_atom_type_scat_source
C C 0.003 0.002
;International Tables for Crystallography
(1992, Vol. C, Tables 4.2.6.8 and 6.1.1.4)
;
H H 0.000 0.000
;International Tables for Crystallography
(1992, Vol. C, Table 6.1.1.4)
;
N N 0.006 0.003
;International Tables for Crystallography
(1992, Vol. C, Tables 4.2.6.8 and 6.1.1.4)
;
Cr Cr 0.321 0.624
;International Tables for Crystallography
(1992, Vol. C, Tables 4.2.6.8 and 6.1.1.4)
;
B B 0.001 0.001
;International Tables for Crystallography
(1992, Vol. C, Tables 4.2.6.8 and 6.1.1.4)
;
Cl Cl 0.148 0.159
;International Tables for Crystallography
(1992, Vol. C, Tables 4.2.6.8 and 6.1.1.4)
;

loop_
_geom_angle_atom_site_label_1
_geom_angle_atom_site_label_2
_geom_angle_atom_site_label_3
_geom_angle
_geom_angle_site_symmetry_1
_geom_angle_site_symmetry_2
_geom_angle_site_symmetry_3
_geom_angle_publ_flag
Cl(1) Cr(1) Cl(2) 94.88(5) . . . yes
Cl(1) Cr(1) N(11) 89.0(1) . . . yes
Cl(1) Cr(1) N(21) 174.4(1) . . . yes
Cl(1) Cr(1) N(31) 89.2(1) . . . yes
Cl(1) Cr(1) N(41) 92.2(1) . . . yes
Cl(2) Cr(1) N(11) 90.6(1) . . . yes
Cl(2) Cr(1) N(21) 89.8(1) . . . yes
Cl(2) Cr(1) N(31) 175.9(1) . . . yes
Cl(2) Cr(1) N(41) 90.4(1) . . . yes
N(11) Cr(1) N(21) 87.8(2) . . . yes
N(11) Cr(1) N(31) 89.2(2) . . . yes
N(11) Cr(1) N(41) 178.3(2) . . . yes
N(21) Cr(1) N(31) 86.1(2) . . . yes
N(21) Cr(1) N(41) 90.8(2) . . . yes
N(31) Cr(1) N(41) 89.7(2) . . . yes
Cr(1) N(11) N(12) 118.6(3) . . . yes
Cr(1) N(11) C(14) 134.8(4) . . . yes
N(12) N(11) C(14) 106.5(4) . . . yes
N(11) N(12) C(16) 110.2(4) . . . yes
N(11) N(12) B(1) 119.2(4) . . . yes
C(16) N(12) B(1) 130.6(5) . . . yes
Cr(1) N(21) N(22) 115.8(3) . . . yes
Cr(1) N(21) C(24) 135.9(4) . . . yes
N(22) N(21) C(24) 107.4(4) . . . yes
N(21) N(22) C(26) 108.8(4) . . . yes
N(21) N(22) B(1) 120.4(4) . . . yes
C(26) N(22) B(1) 130.9(5) . . . yes
Cr(1) N(31) N(32) 117.4(3) . . . yes
Cr(1) N(31) C(34) 135.4(4) . . . yes
N(32) N(31) C(34) 107.1(4) . . . yes
N(31) N(32) C(36) 108.9(4) . . . yes
N(31) N(32) B(1) 120.4(4) . . . yes
C(36) N(32) B(1) 130.6(5) . . . yes
Cr(1) N(41) N(42) 120.5(3) . . . yes
Cr(1) N(41) C(44) 135.8(4) . . . yes
N(42) N(41) C(44) 103.7(4) . . . yes
N(41) N(42) C(46) 111.6(4) . . . yes
C(12) C(11) C(13) 110.0(5) . . . yes
C(12) C(11) C(14) 111.1(4) . . . yes
C(13) C(11) C(14) 110.6(5) . . . yes
N(11) C(14) C(11) 124.6(5) . . . yes
N(11) C(14) C(15) 109.8(5) . . . yes
C(11) C(14) C(15) 125.6(5) . . . yes
C(14) C(15) C(16) 106.4(5) . . . yes
N(12) C(16) C(15) 107.1(5) . . . yes
N(12) C(16) C(17) 124.0(5) . . . yes
C(15) C(16) C(17) 128.9(5) . . . yes
C(16) C(17) C(18) 111.4(5) . . . yes
C(16) C(17) C(19) 112.2(5) . . . yes
C(18) C(17) C(19) 108.3(5) . . . yes
C(22) C(21) C(23) 108.4(5) . . . yes
C(22) C(21) C(24) 110.2(5) . . . yes
C(23) C(21) C(24) 110.3(5) . . . yes
N(21) C(24) C(21) 125.2(5) . . . yes
N(21) C(24) C(25) 109.1(5) . . . yes
C(21) C(24) C(25) 125.7(5) . . . yes
C(24) C(25) C(26) 106.8(5) . . . yes
N(22) C(26) C(25) 108.0(5) . . . yes
N(22) C(26) C(27) 124.3(5) . . . yes
C(25) C(26) C(27) 127.7(5) . . . yes
C(26) C(27) C(28) 111.9(6) . . . yes
C(26) C(27) C(29) 109.3(5) . . . yes
C(28) C(27) C(29) 111.8(6) . . . yes
C(32) C(31) C(33) 109.8(5) . . . yes
C(32) C(31) C(34) 111.8(5) . . . yes
C(33) C(31) C(34) 109.7(5) . . . yes
N(31) C(34) C(31) 125.1(5) . . . yes
N(31) C(34) C(35) 109.0(5) . . . yes
C(31) C(34) C(35) 125.9(4) . . . yes
C(34) C(35) C(36) 107.4(5) . . . yes
N(32) C(36) C(35) 107.6(5) . . . yes
N(32) C(36) C(37) 122.3(5) . . . yes
C(35) C(36) C(37) 130.1(5) . . . yes
C(36) C(37) C(38) 111.6(6) . . . yes
C(36) C(37) C(39) 111.3(6) . . . yes
C(38) C(37) C(39) 111.2(7) . . . yes
C(42) C(41) C(43) 110.8(5) . . . yes
C(42) C(41) C(44) 109.4(5) . . . yes
C(43) C(41) C(44) 109.8(5) . . . yes
N(41) C(44) C(41) 122.2(5) . . . yes
N(41) C(44) C(45) 112.0(5) . . . yes
C(41) C(44) C(45) 125.8(5) . . . yes
C(44) C(45) C(46) 106.7(5) . . . yes
N(42) C(46) C(45) 106.0(5) . . . yes
N(42) C(46) C(47) 122.6(5) . . . yes
C(45) C(46) C(47) 131.4(6) . . . yes
C(46) C(47) C(48) 112.7(6) . . . yes
C(46) C(47) C(49) 108.5(6) . . . yes
C(48) C(47) C(49) 109.2(6) . . . yes
N(51) C(51) C(52) 179.1(7) . . . yes
N(61) C(61) C(62) 177.9(9) . . . yes
N(12) B(1) N(22) 107.0(4) . . . yes
N(12) B(1) N(32) 108.6(4) . . . yes
N(22) B(1) N(32) 109.0(5) . . . yes

loop_
_geom_bond_atom_site_label_1
_geom_bond_atom_site_label_2
_geom_bond_distance
_geom_bond_site_symmetry_1
_geom_bond_site_symmetry_2
_geom_bond_publ_flag
Cr(1) Cl(1) 2.322(2) . . yes
Cr(1) Cl(2) 2.306(1) . . yes
Cr(1) N(11) 2.078(4) . . yes
Cr(1) N(21) 2.101(4) . . yes
Cr(1) N(31) 2.079(4) . . yes
Cr(1) N(41) 2.084(4) . . yes
N(11) N(12) 1.352(6) . . yes
N(11) C(14) 1.350(7) . . yes
N(12) C(16) 1.363(7) . . yes
N(12) B(1) 1.557(8) . . yes
N(21) N(22) 1.388(6) . . yes
N(21) C(24) 1.325(7) . . yes
N(22) C(26) 1.342(7) . . yes
N(22) B(1) 1.545(7) . . yes
N(31) N(32) 1.372(6) . . yes
N(31) C(34) 1.351(6) . . yes
N(32) C(36) 1.367(6) . . yes
N(32) B(1) 1.530(7) . . yes
N(41) N(42) 1.383(6) . . yes
N(41) C(44) 1.351(7) . . yes
N(42) C(46) 1.355(8) . . yes
N(51) C(51) 1.112(10) . . yes
N(61) C(61) 1.12(1) . . yes
C(11) C(12) 1.525(8) . . yes
C(11) C(13) 1.536(8) . . yes
C(11) C(14) 1.517(8) . . yes
C(14) C(15) 1.381(8) . . yes
C(15) C(16) 1.373(8) . . yes
C(16) C(17) 1.487(8) . . yes
C(17) C(18) 1.515(9) . . yes
C(17) C(19) 1.521(9) . . yes
C(21) C(22) 1.514(9) . . yes
C(21) C(23) 1.551(8) . . yes
C(21) C(24) 1.502(9) . . yes
C(24) C(25) 1.390(9) . . yes
C(25) C(26) 1.370(9) . . yes
C(26) C(27) 1.515(9) . . yes
C(27) C(28) 1.51(1) . . yes
C(27) C(29) 1.562(10) . . yes
C(31) C(32) 1.488(9) . . yes
C(31) C(33) 1.537(9) . . yes
C(31) C(34) 1.482(8) . . yes
C(34) C(35) 1.381(8) . . yes
C(35) C(36) 1.362(8) . . yes
C(36) C(37) 1.523(9) . . yes
C(37) C(38) 1.49(1) . . yes
C(37) C(39) 1.535(9) . . yes
C(41) C(42) 1.530(9) . . yes
C(41) C(43) 1.522(9) . . yes
C(41) C(44) 1.523(8) . . yes
C(44) C(45) 1.360(8) . . yes
C(45) C(46) 1.387(9) . . yes
C(46) C(47) 1.518(10) . . yes
C(47) C(48) 1.484(10) . . yes
C(47) C(49) 1.572(10) . . yes
C(51) C(52) 1.45(1) . . yes
C(61) C(62) 1.42(1) . . yes
